data_4134666
loop_
_publ_author_name
'Sun, Yanqiu'
'Lei, Yilong'
'Hu, Wenping'
'Wong, Wai-Yeung'

_publ_section_title
;
 Epitaxial Growth of Nanorod Meshes from Luminescent Organic Cocrystals
 via Crystal Transformation.
;
_journal_issue 16
_journal_name_full 'Journal of the American Chemical Society'
_journal_page_first 7265
_journal_page_last 7269
_journal_paper_doi 10.1021/jacs.0c00135
_journal_volume 142
_journal_year 2020
_chemical_formula_sum 'C30 H12 F4 N2'
_chemical_formula_weight 476.42
_space_group_crystal_system monoclinic
_space_group_IT_number 14
_space_group_name_Hall '-P 2ybc'
_space_group_name_H-M_alt 'P 1 21/c 1'
_atom_sites_solution_hydrogens geom
_audit_creation_method SHELXL-2018/3
_cell_angle_alpha 90
_cell_angle_beta 90.07(3)
_cell_angle_gamma 90
_cell_formula_units_Z 8
_cell_length_a 7.0230(14)
_cell_length_b 33.943(7)
_cell_length_c 17.584(4)
_cell_measurement_reflns_used 8521
_cell_measurement_temperature 113(2)
_cell_measurement_theta_max 27.9024
_cell_measurement_theta_min 1.1580
_cell_volume 4191.7(15)
_computing_cell_refinement crystalclear
_computing_data_collection crystalclear
_computing_data_reduction crystalclear
_computing_molecular_graphics 'Bruker SHELXTL'
_computing_publication_material 'Bruker SHELXTL'
_computing_structure_refinement 'SHELXL-97 (Sheldrick, 1997)'
_computing_structure_solution 'SHELXS-97 (Sheldrick, 1990)'
_diffrn_ambient_temperature 113(2)
_diffrn_measured_fraction_theta_full 0.996
_diffrn_measured_fraction_theta_max 0.996
_diffrn_measurement_device_type 'rigaku saturn'
_diffrn_measurement_method '\w scans'
_diffrn_radiation_type MoK\a
_diffrn_radiation_wavelength 0.71073
_diffrn_reflns_av_R_equivalents 0.0911
_diffrn_reflns_av_unetI/netI 0.0794
_diffrn_reflns_Laue_measured_fraction_full 0.996
_diffrn_reflns_Laue_measured_fraction_max 0.996
_diffrn_reflns_limit_h_max 8
_diffrn_reflns_limit_h_min -8
_diffrn_reflns_limit_k_max 40
_diffrn_reflns_limit_k_min -40
_diffrn_reflns_limit_l_max 20
_diffrn_reflns_limit_l_min -20
_diffrn_reflns_number 31707
_diffrn_reflns_point_group_measured_fraction_full 0.996
_diffrn_reflns_point_group_measured_fraction_max 0.996
_diffrn_reflns_theta_full 25.020
_diffrn_reflns_theta_max 25.020
_diffrn_reflns_theta_min 1.158
_diffrn_standards_decay_% 0
_diffrn_standards_interval_count 0
_diffrn_standards_interval_time 0
_diffrn_standards_number 0
_exptl_absorpt_coefficient_mu 0.114
_exptl_absorpt_correction_T_max 1
_exptl_absorpt_correction_T_min 0.7540
_exptl_absorpt_correction_type multi-scan
_exptl_absorpt_process_details crystalclear
_exptl_crystal_density_diffrn 1.510
_exptl_crystal_F_000 1936
_exptl_crystal_size_max 0.200
_exptl_crystal_size_mid 0.180
_exptl_crystal_size_min 0.120
_refine_diff_density_max 0.387
_refine_diff_density_min -0.432
_refine_diff_density_rms 0.100
_refine_ls_extinction_method none
_refine_ls_goodness_of_fit_ref 1.051
_refine_ls_hydrogen_treatment constr
_refine_ls_matrix_type full
_refine_ls_number_parameters 650
_refine_ls_number_reflns 7385
_refine_ls_number_restraints 0
_refine_ls_restrained_S_all 1.051
_refine_ls_R_factor_all 0.0731
_refine_ls_R_factor_gt 0.0601
_refine_ls_shift/su_max 0.001
_refine_ls_shift/su_mean 0.000
_refine_ls_structure_factor_coef Fsqd
_refine_ls_weighting_details 'w=1/[\s^2^(Fo^2^)+(0.1377P)^2^] where P=(Fo^2^+2Fc^2^)/3'
_refine_ls_weighting_scheme calc
_refine_ls_wR_factor_gt 0.1644
_refine_ls_wR_factor_ref 0.2065
_reflns_Friedel_coverage 0.000
_reflns_number_gt 6521
_reflns_number_total 7385
_reflns_threshold_expression 'I > 2\s(I)'
_cod_data_source_file ja0c00135_si_003.cif
_cod_data_source_block shelxl
_cod_depositor_comments
;
The following automatic conversions were performed:

data item '_exptl_absorpt_correction_type' value 'MULTI-SCAN' was
changed to 'multi-scan' in accordance with the
/home/data/users/saulius/crontab/automatic-downloads/rss-feeds/ACS/lib/dictionaries/cif_core.dic
dictionary named 'cif_core.dic' version 2.4.2 last updated on
2011-04-26.

Automatic conversion script
Id: cif_fix_values 7556 2019-12-06 15:28:31Z antanas 

 Adding full bibliography for 4134665--4134666.cif.
;
_cod_original_cell_volume 4191.6(14)
_cod_original_sg_symbol_H-M 'P 21/c'
_cod_database_code 4134666
_shelx_shelxl_version_number 2018/3
_shelx_space_group_comment
;
The symmetry employed for this shelxl refinement is uniquely defined
by the following loop, which should always be used as a source of
symmetry information in preference to the above space-group names.
They are only intended as comments.
;
_shelx_estimated_absorpt_t_min 0.978
_shelx_estimated_absorpt_t_max 0.986

loop_
_space_group_symop_operation_xyz
'x, y, z'
'-x, y+1/2, -z+1/2'
'-x, -y, -z'
'x, -y-1/2, z-1/2'

loop_
_atom_site_label
_atom_site_type_symbol
_atom_site_fract_x
_atom_site_fract_y
_atom_site_fract_z
_atom_site_U_iso_or_equiv
_atom_site_adp_type
_atom_site_occupancy
_atom_site_site_symmetry_order
_atom_site_calc_flag
_atom_site_refinement_flags_posn
_atom_site_refinement_flags_adp
_atom_site_refinement_flags_occupancy
_atom_site_disorder_assembly
_atom_site_disorder_group
F1 F 0.9832(3) 0.43161(6) 0.23211(12) 0.0380(5) Uani 1 1 d . . . . .
F2 F 0.9156(3) 0.54788(6) 0.37464(12) 0.0410(6) Uani 1 1 d . . . . .
F3 F 1.0327(3) 0.59109(6) 0.25352(12) 0.0415(6) Uani 1 1 d . . . . .
F4 F 1.1208(3) 0.55426(6) 0.12223(12) 0.0390(5) Uani 1 1 d . . . . .
F5 F 0.5447(3) 0.81549(6) 0.52476(12) 0.0381(5) Uani 1 1 d . . . . .
F6 F 0.6339(4) 0.69283(7) 0.64162(13) 0.0436(6) Uani 1 1 d . . . . .
F7 F 0.5253(4) 0.65550(6) 0.51173(14) 0.0444(6) Uani 1 1 d . . . . .
F8 F 0.4287(4) 0.69880(7) 0.38911(12) 0.0433(6) Uani 1 1 d . . . . .
N1 N 0.8410(5) 0.44710(10) 0.4208(2) 0.0439(9) Uani 1 1 d . . . . .
N2 N 1.1316(5) 0.45728(10) 0.04716(18) 0.0413(8) Uani 1 1 d . . . . .
N3 N 0.6897(5) 0.78895(10) 0.7108(2) 0.0467(9) Uani 1 1 d . . . . .
N4 N 0.3971(5) 0.80006(10) 0.33700(19) 0.0461(9) Uani 1 1 d . . . . .
C1 C 0.8884(5) 0.46570(11) 0.3693(2) 0.0325(8) Uani 1 1 d . . . . .
C2 C 0.9481(5) 0.48851(10) 0.3058(2) 0.0302(8) Uani 1 1 d . . . . .
C3 C 0.9598(5) 0.52948(10) 0.30967(19) 0.0289(8) Uani 1 1 d . . . . .
C4 C 1.0198(5) 0.55174(10) 0.2487(2) 0.0313(8) Uani 1 1 d . . . . .
C5 C 1.0645(5) 0.53302(10) 0.18163(19) 0.0291(8) Uani 1 1 d . . . . .
C6 C 1.0531(5) 0.49185(10) 0.17428(19) 0.0293(8) Uani 1 1 d . . . . .
C7 C 0.9954(5) 0.47077(10) 0.23745(19) 0.0281(8) Uani 1 1 d . . . . .
C8 C 1.0978(6) 0.47276(11) 0.1036(2) 0.0360(9) Uani 1 1 d . . . . .
C9 C 0.6461(6) 0.77409(11) 0.6544(2) 0.0345(8) Uani 1 1 d . . . . .
C10 C 0.5899(5) 0.75532(11) 0.5855(2) 0.0318(8) Uani 1 1 d . . . . .
C11 C 0.5842(5) 0.71400(10) 0.5807(2) 0.0317(8) Uani 1 1 d . . . . .
C12 C 0.5300(6) 0.69514(11) 0.5154(2) 0.0356(9) Uani 1 1 d . . . . .
C13 C 0.4798(5) 0.71714(10) 0.4531(2) 0.0312(8) Uani 1 1 d . . . . .
C14 C 0.4850(5) 0.75839(10) 0.4547(2) 0.0306(8) Uani 1 1 d . . . . .
C15 C 0.5389(5) 0.77625(10) 0.5222(2) 0.0315(8) Uani 1 1 d . . . . .
C16 C 0.4355(5) 0.78119(11) 0.3895(2) 0.0352(9) Uani 1 1 d . . . . .
C17 C 0.5658(5) 0.53176(11) 0.1775(2) 0.0309(8) Uani 1 1 d . . . . .
C18 C 0.6197(6) 0.56239(13) 0.1289(2) 0.0431(10) Uani 1 1 d . . . . .
H18 H 0.659702 0.556375 0.078615 0.052 Uiso 1 1 calc R U . . .
C19 C 0.6159(6) 0.60139(12) 0.1526(2) 0.0479(11) Uani 1 1 d . . . . .
H19 H 0.652097 0.621546 0.118004 0.057 Uiso 1 1 calc R U . . .
C20 C 0.5612(6) 0.61144(11) 0.2248(3) 0.0453(10) Uani 1 1 d . . . . .
H20 H 0.559149 0.638308 0.239950 0.054 Uiso 1 1 calc R U . . .
C21 C 0.5076(6) 0.58159(10) 0.2767(2) 0.0348(8) Uani 1 1 d . . . . .
C22 C 0.4471(6) 0.59065(11) 0.3531(2) 0.0413(10) Uani 1 1 d . . . . .
H22 H 0.444421 0.617381 0.369050 0.050 Uiso 1 1 calc R U . . .
C23 C 0.3950(6) 0.56277(11) 0.4017(2) 0.0388(9) Uani 1 1 d . . . . .
H23 H 0.356993 0.569929 0.451631 0.047 Uiso 1 1 calc R U . . .
C24 C 0.3952(5) 0.52155(11) 0.37992(19) 0.0310(8) Uani 1 1 d . . . . .
C25 C 0.3409(5) 0.49124(11) 0.4302(2) 0.0347(9) Uani 1 1 d . . . . .
H25 H 0.300889 0.497972 0.480119 0.042 Uiso 1 1 calc R U . . .
C26 C 0.3439(6) 0.45275(12) 0.4095(2) 0.0361(9) Uani 1 1 d . . . . .
H26 H 0.306087 0.433058 0.444796 0.043 Uiso 1 1 calc R U . . .
C27 C 0.4034(5) 0.44179(10) 0.3354(2) 0.0317(8) Uani 1 1 d . . . . .
C28 C 0.4101(6) 0.40075(11) 0.3132(2) 0.0452(10) Uani 1 1 d . . . . .
H28 H 0.375238 0.380754 0.348289 0.054 Uiso 1 1 calc R U . . .
C29 C 0.4663(6) 0.39105(11) 0.2421(2) 0.0431(10) Uani 1 1 d . . . . .
H29 H 0.471977 0.364023 0.228246 0.052 Uiso 1 1 calc R U . . .
C30 C 0.5171(6) 0.41989(11) 0.1876(2) 0.0384(9) Uani 1 1 d . . . . .
C31 C 0.5742(6) 0.40939(13) 0.1132(2) 0.0472(11) Uani 1 1 d . . . . .
H31 H 0.577959 0.382454 0.098581 0.057 Uiso 1 1 calc R U . . .
C32 C 0.6242(6) 0.43830(14) 0.0620(2) 0.0478(11) Uani 1 1 d . . . . .
H32 H 0.661912 0.430984 0.012077 0.057 Uiso 1 1 calc R U . . .
C33 C 0.6208(6) 0.47763(13) 0.0816(2) 0.0388(9) Uani 1 1 d . . . . .
H33 H 0.655863 0.496715 0.044689 0.047 Uiso 1 1 calc R U . . .
C34 C 0.5675(5) 0.49025(11) 0.1539(2) 0.0318(8) Uani 1 1 d . . . . .
C35 C 0.5148(5) 0.46044(11) 0.20729(19) 0.0311(8) Uani 1 1 d . . . . .
C36 C 0.4563(5) 0.47082(10) 0.28324(18) 0.0265(7) Uani 1 1 d . . . . .
C37 C 0.4544(5) 0.51152(10) 0.30539(19) 0.0274(8) Uani 1 1 d . . . . .
C38 C 0.5094(5) 0.54141(10) 0.2525(2) 0.0299(8) Uani 1 1 d . . . . .
C39 C -0.0395(5) 0.76494(10) 0.4208(2) 0.0300(8) Uani 1 1 d . . . . .
C40 C -0.0984(6) 0.77828(12) 0.3494(2) 0.0374(9) Uani 1 1 d . . . . .
H40 H -0.131032 0.759766 0.310987 0.045 Uiso 1 1 calc R U . . .
C41 C -0.1096(6) 0.81844(13) 0.3339(2) 0.0445(10) Uani 1 1 d . . . . .
H41 H -0.148673 0.826830 0.284780 0.053 Uiso 1 1 calc R U . . .
C42 C -0.0659(6) 0.84611(12) 0.3877(2) 0.0433(10) Uani 1 1 d . . . . .
H42 H -0.075488 0.873309 0.375465 0.052 Uiso 1 1 calc R U . . .
C43 C -0.0065(6) 0.83457(11) 0.4614(2) 0.0375(9) Uani 1 1 d . . . . .
C44 C 0.0390(6) 0.86206(11) 0.5192(2) 0.0417(10) Uani 1 1 d . . . . .
H44 H 0.026930 0.889407 0.508765 0.050 Uiso 1 1 calc R U . . .
C45 C 0.0986(6) 0.85060(11) 0.5883(2) 0.0417(10) Uani 1 1 d . . . . .
H45 H 0.131958 0.869911 0.625049 0.050 Uiso 1 1 calc R U . . .
C46 C 0.1127(6) 0.80960(10) 0.6074(2) 0.0336(8) Uani 1 1 d . . . . .
C47 C 0.1724(6) 0.79681(12) 0.6802(2) 0.0376(9) Uani 1 1 d . . . . .
H47 H 0.203700 0.815804 0.717859 0.045 Uiso 1 1 calc R U . . .
C48 C 0.1856(6) 0.75823(12) 0.6971(2) 0.0367(9) Uani 1 1 d . . . . .
H48 H 0.227244 0.750535 0.746335 0.044 Uiso 1 1 calc R U . . .
C49 C 0.1382(5) 0.72855(11) 0.6424(2) 0.0319(8) Uani 1 1 d . . . . .
C50 C 0.1548(6) 0.68730(11) 0.6592(2) 0.0371(9) Uani 1 1 d . . . . .
H50 H 0.196898 0.679202 0.708097 0.045 Uiso 1 1 calc R U . . .
C51 C 0.1116(6) 0.66001(11) 0.6066(2) 0.0354(8) Uani 1 1 d . . . . .
H51 H 0.123894 0.632908 0.619192 0.042 Uiso 1 1 calc R U . . .
C52 C 0.0473(6) 0.67076(11) 0.5320(2) 0.0370(9) Uani 1 1 d . . . . .
C53 C 0.0022(6) 0.64225(11) 0.4774(2) 0.0430(10) Uani 1 1 d . . . . .
H53 H 0.012445 0.615046 0.489381 0.052 Uiso 1 1 calc R U . . .
C54 C -0.0578(7) 0.65395(12) 0.4055(2) 0.0459(10) Uani 1 1 d . . . . .
H54 H -0.089608 0.634589 0.368558 0.055 Uiso 1 1 calc R U . . .
C55 C -0.0717(6) 0.69329(12) 0.3871(2) 0.0384(9) Uani 1 1 d . . . . .
H55 H -0.112719 0.700508 0.337518 0.046 Uiso 1 1 calc R U . . .
C56 C -0.0270(5) 0.72284(11) 0.4393(2) 0.0299(8) Uani 1 1 d . . . . .
C57 C 0.0334(5) 0.71122(10) 0.51373(19) 0.0263(7) Uani 1 1 d . . . . .
C58 C 0.0798(5) 0.73985(10) 0.5704(2) 0.0282(8) Uani 1 1 d . . . . .
C59 C 0.0669(5) 0.78160(10) 0.55132(19) 0.0273(8) Uani 1 1 d . . . . .
C60 C 0.0063(5) 0.79349(10) 0.4775(2) 0.0288(8) Uani 1 1 d . . . . .

loop_
_atom_site_aniso_label
_atom_site_aniso_U_11
_atom_site_aniso_U_22
_atom_site_aniso_U_33
_atom_site_aniso_U_23
_atom_site_aniso_U_13
_atom_site_aniso_U_12
F1 0.0426(13) 0.0340(10) 0.0372(11) -0.0008(9) 0.0045(11) -0.0009(10)
F2 0.0425(14) 0.0478(13) 0.0328(11) -0.0083(9) 0.0026(11) 0.0058(11)
F3 0.0518(14) 0.0303(10) 0.0424(12) 0.0011(9) 0.0009(12) 0.0024(11)
F4 0.0440(13) 0.0405(12) 0.0326(11) 0.0100(9) 0.0025(11) -0.0008(11)
F5 0.0412(13) 0.0281(10) 0.0451(12) 0.0009(9) -0.0015(11) -0.0048(10)
F6 0.0484(15) 0.0425(12) 0.0399(12) 0.0084(10) -0.0036(12) 0.0049(11)
F7 0.0501(14) 0.0290(10) 0.0542(14) -0.0011(10) -0.0014(12) 0.0012(10)
F8 0.0471(15) 0.0466(13) 0.0362(12) -0.0083(10) 0.0014(11) -0.0039(11)
N1 0.043(2) 0.050(2) 0.0389(18) 0.0087(16) 0.0089(17) 0.0004(17)
N2 0.043(2) 0.0485(19) 0.0326(17) -0.0088(14) 0.0071(17) -0.0046(17)
N3 0.043(2) 0.051(2) 0.046(2) -0.0060(17) -0.0106(18) 0.0038(17)
N4 0.046(2) 0.053(2) 0.0393(19) 0.0112(16) -0.0050(19) -0.0103(18)
C1 0.0239(19) 0.0437(19) 0.0298(18) 0.0039(16) -0.0050(16) 0.0003(17)
C2 0.0269(19) 0.0355(18) 0.0284(17) 0.0036(14) -0.0003(16) 0.0009(16)
C3 0.0254(19) 0.0369(18) 0.0243(16) -0.0020(14) 0.0006(16) 0.0033(16)
C4 0.0262(19) 0.0306(17) 0.0370(19) 0.0007(14) -0.0036(17) 0.0050(15)
C5 0.0226(19) 0.0361(18) 0.0285(17) 0.0050(14) -0.0009(15) -0.0006(16)
C6 0.0244(18) 0.0391(18) 0.0243(16) 0.0008(14) 0.0000(15) -0.0022(16)
C7 0.0235(18) 0.0307(17) 0.0301(17) -0.0004(14) -0.0009(16) -0.0003(14)
C8 0.029(2) 0.041(2) 0.038(2) 0.0065(17) 0.0025(18) -0.0044(17)
C9 0.031(2) 0.0334(18) 0.039(2) -0.0023(16) -0.0033(18) 0.0019(17)
C10 0.0255(19) 0.0380(19) 0.0319(18) -0.0030(15) 0.0018(16) -0.0013(16)
C11 0.029(2) 0.0335(18) 0.0331(19) 0.0071(15) 0.0033(17) 0.0036(16)
C12 0.033(2) 0.0345(18) 0.040(2) 0.0005(16) 0.0041(18) 0.0030(17)
C13 0.030(2) 0.0370(19) 0.0268(17) -0.0053(14) 0.0044(16) -0.0020(16)
C14 0.0250(19) 0.0374(19) 0.0294(17) 0.0006(14) 0.0011(16) -0.0057(16)
C15 0.0262(19) 0.0313(17) 0.037(2) 0.0001(15) 0.0035(17) -0.0008(16)
C16 0.0232(19) 0.044(2) 0.038(2) 0.0006(17) 0.0012(18) -0.0066(17)
C17 0.0183(18) 0.046(2) 0.0285(17) 0.0106(15) -0.0013(15) 0.0024(16)
C18 0.030(2) 0.060(3) 0.040(2) 0.0173(19) 0.0031(19) 0.000(2)
C19 0.044(3) 0.047(2) 0.053(3) 0.020(2) 0.007(2) -0.004(2)
C20 0.043(2) 0.0362(19) 0.057(3) 0.0082(19) 0.003(2) 0.0011(19)
C21 0.036(2) 0.0282(17) 0.041(2) 0.0037(15) -0.0005(18) 0.0009(16)
C22 0.041(2) 0.0361(19) 0.046(2) -0.0097(17) 0.003(2) -0.0010(19)
C23 0.037(2) 0.041(2) 0.038(2) -0.0088(17) -0.0002(18) 0.0046(18)
C24 0.0232(18) 0.043(2) 0.0272(17) -0.0002(15) -0.0032(16) 0.0014(16)
C25 0.026(2) 0.052(2) 0.0262(18) 0.0051(16) -0.0064(16) -0.0006(18)
C26 0.032(2) 0.047(2) 0.0291(19) 0.0137(16) -0.0006(17) -0.0076(18)
C27 0.030(2) 0.0346(18) 0.0307(18) -0.0026(15) -0.0061(16) 0.0020(16)
C28 0.044(3) 0.0336(19) 0.058(3) 0.0114(19) -0.006(2) 0.0003(19)
C29 0.042(2) 0.0318(18) 0.055(3) -0.0062(17) -0.005(2) 0.0023(18)
C30 0.028(2) 0.046(2) 0.042(2) -0.0117(17) -0.0115(18) 0.0066(18)
C31 0.036(2) 0.054(2) 0.052(2) -0.017(2) 0.001(2) 0.007(2)
C32 0.034(2) 0.073(3) 0.036(2) -0.018(2) 0.001(2) 0.011(2)
C33 0.0262(19) 0.063(3) 0.0270(17) 0.0021(17) -0.0003(17) 0.0057(19)
C34 0.0183(17) 0.049(2) 0.0278(17) -0.0007(16) -0.0058(15) 0.0064(16)
C35 0.0190(17) 0.046(2) 0.0284(18) 0.0021(15) -0.0011(15) 0.0010(16)
C36 0.0184(17) 0.0350(18) 0.0262(17) 0.0013(14) -0.0066(15) 0.0029(15)
C37 0.0183(17) 0.0389(19) 0.0250(16) 0.0033(14) -0.0040(15) -0.0018(16)
C38 0.0204(18) 0.0320(17) 0.0373(19) 0.0004(14) -0.0068(17) -0.0005(15)
C39 0.0220(18) 0.0385(19) 0.0295(17) -0.0002(14) 0.0059(16) 0.0049(16)
C40 0.029(2) 0.053(2) 0.0304(18) 0.0056(17) 0.0052(18) 0.0039(19)
C41 0.035(2) 0.067(3) 0.0312(19) 0.0173(19) 0.0028(18) 0.009(2)
C42 0.040(2) 0.045(2) 0.045(2) 0.0157(18) 0.006(2) 0.0089(19)
C43 0.032(2) 0.0370(19) 0.044(2) 0.0062(17) 0.0068(19) 0.0036(17)
C44 0.045(2) 0.0299(17) 0.050(2) -0.0023(17) 0.008(2) 0.0025(19)
C45 0.042(2) 0.034(2) 0.050(2) -0.0092(17) 0.007(2) -0.0009(19)
C46 0.032(2) 0.0323(17) 0.0366(19) -0.0021(16) 0.0064(18) -0.0008(16)
C47 0.036(2) 0.044(2) 0.033(2) -0.0065(16) -0.0027(18) -0.0011(19)
C48 0.035(2) 0.049(2) 0.0257(17) -0.0032(16) 0.0006(17) 0.0008(18)
C49 0.0259(19) 0.043(2) 0.0273(17) -0.0018(15) 0.0006(16) -0.0013(17)
C50 0.035(2) 0.040(2) 0.035(2) 0.0096(17) -0.0017(17) 0.0013(17)
C51 0.038(2) 0.0318(17) 0.0370(19) 0.0081(15) 0.0021(19) -0.0018(17)
C52 0.028(2) 0.0395(19) 0.044(2) 0.0015(17) 0.0014(18) 0.0018(17)
C53 0.048(3) 0.0354(18) 0.045(2) -0.0045(17) 0.002(2) -0.001(2)
C54 0.047(3) 0.043(2) 0.047(2) -0.0172(18) -0.004(2) -0.005(2)
C55 0.035(2) 0.050(2) 0.0305(18) -0.0071(17) 0.0008(18) 0.0036(18)
C56 0.0218(18) 0.0403(19) 0.0278(17) -0.0028(15) 0.0036(15) -0.0011(17)
C57 0.0214(18) 0.0332(17) 0.0244(17) -0.0023(14) 0.0022(15) 0.0004(15)
C58 0.0217(18) 0.0335(18) 0.0295(18) -0.0031(14) 0.0022(15) -0.0002(15)
C59 0.0235(19) 0.0315(17) 0.0269(17) 0.0006(13) 0.0033(15) -0.0007(15)
C60 0.0237(19) 0.0335(17) 0.0293(18) -0.0028(14) 0.0036(17) 0.0036(15)

loop_
_atom_type_symbol
_atom_type_description
_atom_type_scat_dispersion_real
_atom_type_scat_dispersion_imag
_atom_type_scat_source
C C 0.0033 0.0016 'International Tables Vol C Tables 4.2.6.8 and 6.1.1.4'
H H 0.0000 0.0000 'International Tables Vol C Tables 4.2.6.8 and 6.1.1.4'
N N 0.0061 0.0033 'International Tables Vol C Tables 4.2.6.8 and 6.1.1.4'
F F 0.0171 0.0103 'International Tables Vol C Tables 4.2.6.8 and 6.1.1.4'

loop_
_geom_angle_atom_site_label_1
_geom_angle_atom_site_label_2
_geom_angle_atom_site_label_3
_geom_angle
_geom_angle_site_symmetry_1
_geom_angle_site_symmetry_3
_geom_angle_publ_flag
N1 C1 C2 179.6(5) . . ?
C7 C2 C3 117.5(3) . . ?
C7 C2 C1 121.0(3) . . ?
C3 C2 C1 121.5(3) . . ?
F2 C3 C4 118.6(3) . . ?
F2 C3 C2 119.5(3) . . ?
C4 C3 C2 121.8(3) . . ?
F3 C4 C5 119.9(3) . . ?
F3 C4 C3 121.2(3) . . ?
C5 C4 C3 118.9(3) . . ?
F4 C5 C4 119.4(3) . . ?
F4 C5 C6 118.9(3) . . ?
C4 C5 C6 121.7(3) . . ?
C7 C6 C5 117.2(3) . . ?
C7 C6 C8 121.8(3) . . ?
C5 C6 C8 121.0(3) . . ?
F1 C7 C6 118.5(3) . . ?
F1 C7 C2 118.6(3) . . ?
C6 C7 C2 122.9(3) . . ?
N2 C8 C6 179.2(5) . . ?
N3 C9 C10 179.0(5) . . ?
C15 C10 C11 117.6(3) . . ?
C15 C10 C9 122.1(3) . . ?
C11 C10 C9 120.3(3) . . ?
F6 C11 C12 119.6(3) . . ?
F6 C11 C10 118.8(3) . . ?
C12 C11 C10 121.6(3) . . ?
F7 C12 C11 121.0(3) . . ?
F7 C12 C13 119.9(3) . . ?
C11 C12 C13 119.1(3) . . ?
F8 C13 C12 119.2(3) . . ?
F8 C13 C14 119.4(3) . . ?
C12 C13 C14 121.4(3) . . ?
C15 C14 C13 117.5(3) . . ?
C15 C14 C16 121.2(3) . . ?
C13 C14 C16 121.3(3) . . ?
F5 C15 C10 118.9(3) . . ?
F5 C15 C14 118.3(3) . . ?
C10 C15 C14 122.8(3) . . ?
N4 C16 C14 179.1(4) . . ?
C18 C17 C38 118.3(4) . . ?
C18 C17 C34 122.5(4) . . ?
C38 C17 C34 119.2(3) . . ?
C19 C18 C17 121.3(4) . . ?
C19 C18 H18 119.3 . . ?
C17 C18 H18 119.3 . . ?
C20 C19 C18 121.4(4) . . ?
C20 C19 H19 119.3 . . ?
C18 C19 H19 119.3 . . ?
C19 C20 C21 119.6(4) . . ?
C19 C20 H20 120.2 . . ?
C21 C20 H20 120.2 . . ?
C20 C21 C38 119.2(4) . . ?
C20 C21 C22 121.8(3) . . ?
C38 C21 C22 119.0(3) . . ?
C23 C22 C21 122.0(4) . . ?
C23 C22 H22 119.0 . . ?
C21 C22 H22 119.0 . . ?
C22 C23 C24 121.2(4) . . ?
C22 C23 H23 119.4 . . ?
C24 C23 H23 119.4 . . ?
C25 C24 C37 119.0(3) . . ?
C25 C24 C23 122.6(3) . . ?
C37 C24 C23 118.4(3) . . ?
C26 C25 C24 122.1(4) . . ?
C26 C25 H25 119.0 . . ?
C24 C25 H25 119.0 . . ?
C25 C26 C27 120.2(3) . . ?
C25 C26 H26 119.9 . . ?
C27 C26 H26 119.9 . . ?
C36 C27 C26 119.8(3) . . ?
C36 C27 C28 119.5(3) . . ?
C26 C27 C28 120.7(3) . . ?
C29 C28 C27 119.6(4) . . ?
C29 C28 H28 120.2 . . ?
C27 C28 H28 120.2 . . ?
C28 C29 C30 122.1(4) . . ?
C28 C29 H29 119.0 . . ?
C30 C29 H29 119.0 . . ?
C31 C30 C29 121.6(4) . . ?
C31 C30 C35 118.2(4) . . ?
C29 C30 C35 120.2(4) . . ?
C32 C31 C30 119.9(4) . . ?
C32 C31 H31 120.1 . . ?
C30 C31 H31 120.1 . . ?
C31 C32 C33 121.4(4) . . ?
C31 C32 H32 119.3 . . ?
C33 C32 H32 119.3 . . ?
C32 C33 C34 122.1(4) . . ?
C32 C33 H33 119.0 . . ?
C34 C33 H33 119.0 . . ?
C33 C34 C35 116.8(4) . . ?
C33 C34 C17 123.7(4) . . ?
C35 C34 C17 119.4(3) . . ?
C30 C35 C34 121.6(3) . . ?
C30 C35 C36 117.8(3) . . ?
C34 C35 C36 120.6(3) . . ?
C27 C36 C37 119.9(3) . . ?
C27 C36 C35 120.8(3) . . ?
C37 C36 C35 119.3(3) . . ?
C24 C37 C38 120.7(3) . . ?
C24 C37 C36 119.0(3) . . ?
C38 C37 C36 120.2(3) . . ?
C17 C38 C21 120.1(3) . . ?
C17 C38 C37 121.2(3) . . ?
C21 C38 C37 118.7(3) . . ?
C40 C39 C60 118.3(3) . . ?
C40 C39 C56 122.1(3) . . ?
C60 C39 C56 119.5(3) . . ?
C41 C40 C39 120.6(4) . . ?
C41 C40 H40 119.7 . . ?
C39 C40 H40 119.7 . . ?
C42 C41 C40 121.7(4) . . ?
C42 C41 H41 119.2 . . ?
C40 C41 H41 119.2 . . ?
C41 C42 C43 120.5(4) . . ?
C41 C42 H42 119.7 . . ?
C43 C42 H42 119.7 . . ?
C44 C43 C42 122.7(4) . . ?
C44 C43 C60 119.2(4) . . ?
C42 C43 C60 118.1(4) . . ?
C45 C44 C43 121.9(4) . . ?
C45 C44 H44 119.1 . . ?
C43 C44 H44 119.1 . . ?
C44 C45 C46 121.0(4) . . ?
C44 C45 H45 119.5 . . ?
C46 C45 H45 119.5 . . ?
C59 C46 C47 119.6(3) . . ?
C59 C46 C45 118.4(3) . . ?
C47 C46 C45 122.0(4) . . ?
C48 C47 C46 121.2(4) . . ?
C48 C47 H47 119.4 . . ?
C46 C47 H47 119.4 . . ?
C47 C48 C49 121.4(4) . . ?
C47 C48 H48 119.3 . . ?
C49 C48 H48 119.3 . . ?
C58 C49 C48 119.2(3) . . ?
C58 C49 C50 118.8(3) . . ?
C48 C49 C50 122.0(3) . . ?
C51 C50 C49 120.9(3) . . ?
C51 C50 H50 119.6 . . ?
C49 C50 H50 119.6 . . ?
C50 C51 C52 121.6(3) . . ?
C50 C51 H51 119.2 . . ?
C52 C51 H51 119.2 . . ?
C53 C52 C57 120.0(4) . . ?
C53 C52 C51 121.5(4) . . ?
C57 C52 C51 118.5(3) . . ?
C54 C53 C52 119.7(4) . . ?
C54 C53 H53 120.2 . . ?
C52 C53 H53 120.2 . . ?
C55 C54 C53 120.8(4) . . ?
C55 C54 H54 119.6 . . ?
C53 C54 H54 119.6 . . ?
C54 C55 C56 121.8(4) . . ?
C54 C55 H55 119.1 . . ?
C56 C55 H55 119.1 . . ?
C55 C56 C57 118.0(3) . . ?
C55 C56 C39 122.7(3) . . ?
C57 C56 C39 119.3(3) . . ?
C52 C57 C58 119.1(3) . . ?
C52 C57 C56 119.7(3) . . ?
C58 C57 C56 121.1(3) . . ?
C49 C58 C57 121.1(3) . . ?
C49 C58 C59 119.8(3) . . ?
C57 C58 C59 119.1(3) . . ?
C46 C59 C60 121.0(3) . . ?
C46 C59 C58 118.7(3) . . ?
C60 C59 C58 120.2(3) . . ?
C59 C60 C43 118.5(3) . . ?
C59 C60 C39 120.8(3) . . ?
C43 C60 C39 120.8(3) . . ?

loop_
_geom_bond_atom_site_label_1
_geom_bond_atom_site_label_2
_geom_bond_distance
_geom_bond_site_symmetry_2
_geom_bond_publ_flag
F1 C7 1.335(4) . ?
F2 C3 1.339(4) . ?
F3 C4 1.341(4) . ?
F4 C5 1.330(4) . ?
F5 C15 1.333(4) . ?
F6 C11 1.336(4) . ?
F7 C12 1.347(4) . ?
F8 C13 1.334(4) . ?
N1 C1 1.153(5) . ?
N2 C8 1.148(5) . ?
N3 C9 1.153(5) . ?
N4 C16 1.155(5) . ?
C1 C2 1.422(5) . ?
C2 C7 1.385(5) . ?
C2 C3 1.394(5) . ?
C3 C4 1.378(5) . ?
C4 C5 1.377(5) . ?
C5 C6 1.406(5) . ?
C6 C7 1.383(5) . ?
C6 C8 1.437(5) . ?
C9 C10 1.425(5) . ?
C10 C15 1.367(5) . ?
C10 C11 1.406(5) . ?
C11 C12 1.368(5) . ?
C12 C13 1.372(5) . ?
C13 C14 1.401(5) . ?
C14 C15 1.386(5) . ?
C14 C16 1.426(5) . ?
C17 C18 1.399(5) . ?
C17 C38 1.415(5) . ?
C17 C34 1.469(5) . ?
C18 C19 1.388(6) . ?
C18 H18 0.9500 . ?
C19 C20 1.371(6) . ?
C19 H19 0.9500 . ?
C20 C21 1.415(5) . ?
C20 H20 0.9500 . ?
C21 C38 1.429(5) . ?
C21 C22 1.442(5) . ?
C22 C23 1.327(6) . ?
C22 H22 0.9500 . ?
C23 C24 1.450(5) . ?
C23 H23 0.9500 . ?
C24 C25 1.409(5) . ?
C24 C37 1.417(5) . ?
C25 C26 1.356(5) . ?
C25 H25 0.9500 . ?
C26 C27 1.418(5) . ?
C26 H26 0.9500 . ?
C27 C36 1.397(5) . ?
C27 C28 1.448(5) . ?
C28 C29 1.352(6) . ?
C28 H28 0.9500 . ?
C29 C30 1.415(6) . ?
C29 H29 0.9500 . ?
C30 C31 1.415(6) . ?
C30 C35 1.419(5) . ?
C31 C32 1.378(6) . ?
C31 H31 0.9500 . ?
C32 C33 1.379(6) . ?
C32 H32 0.9500 . ?
C33 C34 1.393(5) . ?
C33 H33 0.9500 . ?
C34 C35 1.429(5) . ?
C35 C36 1.442(5) . ?
C36 C37 1.435(5) . ?
C37 C38 1.430(5) . ?
C39 C40 1.397(5) . ?
C39 C60 1.427(5) . ?
C39 C56 1.468(5) . ?
C40 C41 1.392(6) . ?
C40 H40 0.9500 . ?
C41 C42 1.367(6) . ?
C41 H41 0.9500 . ?
C42 C43 1.417(5) . ?
C42 H42 0.9500 . ?
C43 C44 1.416(6) . ?
C43 C60 1.426(5) . ?
C44 C45 1.342(6) . ?
C44 H44 0.9500 . ?
C45 C46 1.435(5) . ?
C45 H45 0.9500 . ?
C46 C59 1.407(5) . ?
C46 C47 1.414(5) . ?
C47 C48 1.346(5) . ?
C47 H47 0.9500 . ?
C48 C49 1.431(5) . ?
C48 H48 0.9500 . ?
C49 C58 1.385(5) . ?
C49 C50 1.435(5) . ?
C50 C51 1.343(5) . ?
C50 H50 0.9500 . ?
C51 C52 1.434(5) . ?
C51 H51 0.9500 . ?
C52 C53 1.400(5) . ?
C52 C57 1.414(5) . ?
C53 C54 1.391(6) . ?
C53 H53 0.9500 . ?
C54 C55 1.377(6) . ?
C54 H54 0.9500 . ?
C55 C56 1.395(5) . ?
C55 H55 0.9500 . ?
C56 C57 1.431(5) . ?
C57 C58 1.429(5) . ?
C58 C59 1.459(5) . ?
C59 C60 1.424(5) . ?

loop_
_geom_torsion_atom_site_label_1
_geom_torsion_atom_site_label_2
_geom_torsion_atom_site_label_3
_geom_torsion_atom_site_label_4
_geom_torsion
_geom_torsion_site_symmetry_1
_geom_torsion_site_symmetry_2
_geom_torsion_site_symmetry_3
_geom_torsion_site_symmetry_4
_geom_torsion_publ_flag
C7 C2 C3 F2 -179.9(3) . . . . ?
C1 C2 C3 F2 0.6(6) . . . . ?
C7 C2 C3 C4 -1.4(6) . . . . ?
C1 C2 C3 C4 179.1(4) . . . . ?
F2 C3 C4 F3 -0.6(6) . . . . ?
C2 C3 C4 F3 -179.1(3) . . . . ?
F2 C3 C4 C5 -179.6(3) . . . . ?
C2 C3 C4 C5 1.8(6) . . . . ?
F3 C4 C5 F4 0.3(6) . . . . ?
C3 C4 C5 F4 179.4(3) . . . . ?
F3 C4 C5 C6 179.9(3) . . . . ?
C3 C4 C5 C6 -1.0(6) . . . . ?
F4 C5 C6 C7 179.5(3) . . . . ?
C4 C5 C6 C7 -0.1(6) . . . . ?
F4 C5 C6 C8 -1.2(5) . . . . ?
C4 C5 C6 C8 179.2(4) . . . . ?
C5 C6 C7 F1 180.0(3) . . . . ?
C8 C6 C7 F1 0.7(5) . . . . ?
C5 C6 C7 C2 0.5(6) . . . . ?
C8 C6 C7 C2 -178.8(4) . . . . ?
C3 C2 C7 F1 -179.2(3) . . . . ?
C1 C2 C7 F1 0.2(5) . . . . ?
C3 C2 C7 C6 0.2(6) . . . . ?
C1 C2 C7 C6 179.7(3) . . . . ?
C15 C10 C11 F6 179.8(3) . . . . ?
C9 C10 C11 F6 -0.6(5) . . . . ?
C15 C10 C11 C12 0.1(6) . . . . ?
C9 C10 C11 C12 179.7(4) . . . . ?
F6 C11 C12 F7 0.3(6) . . . . ?
C10 C11 C12 F7 180.0(4) . . . . ?
F6 C11 C12 C13 -179.8(3) . . . . ?
C10 C11 C12 C13 -0.1(6) . . . . ?
F7 C12 C13 F8 -0.7(6) . . . . ?
C11 C12 C13 F8 179.4(3) . . . . ?
F7 C12 C13 C14 -179.3(3) . . . . ?
C11 C12 C13 C14 0.8(6) . . . . ?
F8 C13 C14 C15 -180.0(3) . . . . ?
C12 C13 C14 C15 -1.4(6) . . . . ?
F8 C13 C14 C16 0.5(6) . . . . ?
C12 C13 C14 C16 179.1(4) . . . . ?
C11 C10 C15 F5 -179.3(3) . . . . ?
C9 C10 C15 F5 1.1(6) . . . . ?
C11 C10 C15 C14 -0.8(6) . . . . ?
C9 C10 C15 C14 179.6(4) . . . . ?
C13 C14 C15 F5 180.0(3) . . . . ?
C16 C14 C15 F5 -0.5(6) . . . . ?
C13 C14 C15 C10 1.4(6) . . . . ?
C16 C14 C15 C10 -179.0(3) . . . . ?
C38 C17 C18 C19 -0.9(6) . . . . ?
C34 C17 C18 C19 179.7(4) . . . . ?
C17 C18 C19 C20 0.7(7) . . . . ?
C18 C19 C20 C21 0.2(7) . . . . ?
C19 C20 C21 C38 -0.8(6) . . . . ?
C19 C20 C21 C22 -179.4(4) . . . . ?
C20 C21 C22 C23 179.3(4) . . . . ?
C38 C21 C22 C23 0.7(7) . . . . ?
C21 C22 C23 C24 -0.5(7) . . . . ?
C22 C23 C24 C25 179.9(4) . . . . ?
C22 C23 C24 C37 0.6(6) . . . . ?
C37 C24 C25 C26 0.2(6) . . . . ?
C23 C24 C25 C26 -179.1(4) . . . . ?
C24 C25 C26 C27 0.2(6) . . . . ?
C25 C26 C27 C36 -1.0(6) . . . . ?
C25 C26 C27 C28 179.0(4) . . . . ?
C36 C27 C28 C29 -0.4(6) . . . . ?
C26 C27 C28 C29 179.6(4) . . . . ?
C27 C28 C29 C30 -0.9(7) . . . . ?
C28 C29 C30 C31 -179.5(4) . . . . ?
C28 C29 C30 C35 1.6(6) . . . . ?
C29 C30 C31 C32 -179.4(4) . . . . ?
C35 C30 C31 C32 -0.5(6) . . . . ?
C30 C31 C32 C33 0.2(7) . . . . ?
C31 C32 C33 C34 0.2(7) . . . . ?
C32 C33 C34 C35 -0.4(6) . . . . ?
C32 C33 C34 C17 178.7(4) . . . . ?
C18 C17 C34 C33 -0.5(6) . . . . ?
C38 C17 C34 C33 -179.9(3) . . . . ?
C18 C17 C34 C35 178.5(4) . . . . ?
C38 C17 C34 C35 -0.9(5) . . . . ?
C31 C30 C35 C34 0.3(6) . . . . ?
C29 C30 C35 C34 179.2(4) . . . . ?
C31 C30 C35 C36 180.0(3) . . . . ?
C29 C30 C35 C36 -1.1(5) . . . . ?
C33 C34 C35 C30 0.1(5) . . . . ?
C17 C34 C35 C30 -178.9(3) . . . . ?
C33 C34 C35 C36 -179.5(3) . . . . ?
C17 C34 C35 C36 1.4(5) . . . . ?
C26 C27 C36 C37 1.5(5) . . . . ?
C28 C27 C36 C37 -178.5(3) . . . . ?
C26 C27 C36 C35 -179.2(3) . . . . ?
C28 C27 C36 C35 0.8(6) . . . . ?
C30 C35 C36 C27 -0.1(5) . . . . ?
C34 C35 C36 C27 179.6(3) . . . . ?
C30 C35 C36 C37 179.3(3) . . . . ?
C34 C35 C36 C37 -1.1(5) . . . . ?
C25 C24 C37 C38 179.6(3) . . . . ?
C23 C24 C37 C38 -1.1(5) . . . . ?
C25 C24 C37 C36 0.3(5) . . . . ?
C23 C24 C37 C36 179.6(3) . . . . ?
C27 C36 C37 C24 -1.1(5) . . . . ?
C35 C36 C37 C24 179.5(3) . . . . ?
C27 C36 C37 C38 179.6(3) . . . . ?
C35 C36 C37 C38 0.2(5) . . . . ?
C18 C17 C38 C21 0.3(5) . . . . ?
C34 C17 C38 C21 179.7(3) . . . . ?
C18 C17 C38 C37 -179.4(3) . . . . ?
C34 C17 C38 C37 0.1(5) . . . . ?
C20 C21 C38 C17 0.5(6) . . . . ?
C22 C21 C38 C17 179.2(3) . . . . ?
C20 C21 C38 C37 -179.8(4) . . . . ?
C22 C21 C38 C37 -1.1(5) . . . . ?
C24 C37 C38 C17 -179.0(3) . . . . ?
C36 C37 C38 C17 0.3(5) . . . . ?
C24 C37 C38 C21 1.3(5) . . . . ?
C36 C37 C38 C21 -179.4(3) . . . . ?
C60 C39 C40 C41 0.8(6) . . . . ?
C56 C39 C40 C41 179.6(4) . . . . ?
C39 C40 C41 C42 -0.7(6) . . . . ?
C40 C41 C42 C43 0.3(7) . . . . ?
C41 C42 C43 C44 -179.5(4) . . . . ?
C41 C42 C43 C60 0.1(6) . . . . ?
C42 C43 C44 C45 -178.7(4) . . . . ?
C60 C43 C44 C45 1.7(6) . . . . ?
C43 C44 C45 C46 -2.2(7) . . . . ?
C44 C45 C46 C59 1.6(6) . . . . ?
C44 C45 C46 C47 -179.0(4) . . . . ?
C59 C46 C47 C48 -0.3(6) . . . . ?
C45 C46 C47 C48 -179.7(4) . . . . ?
C46 C47 C48 C49 -0.6(6) . . . . ?
C47 C48 C49 C58 0.8(6) . . . . ?
C47 C48 C49 C50 178.9(4) . . . . ?
C58 C49 C50 C51 -1.1(6) . . . . ?
C48 C49 C50 C51 -179.2(4) . . . . ?
C49 C50 C51 C52 0.0(7) . . . . ?
C50 C51 C52 C53 -179.9(4) . . . . ?
C50 C51 C52 C57 1.2(6) . . . . ?
C57 C52 C53 C54 -0.5(6) . . . . ?
C51 C52 C53 C54 -179.4(4) . . . . ?
C52 C53 C54 C55 0.6(7) . . . . ?
C53 C54 C55 C56 -0.1(7) . . . . ?
C54 C55 C56 C57 -0.3(6) . . . . ?
C54 C55 C56 C39 179.5(4) . . . . ?
C40 C39 C56 C55 0.4(6) . . . . ?
C60 C39 C56 C55 179.3(4) . . . . ?
C40 C39 C56 C57 -179.7(4) . . . . ?
C60 C39 C56 C57 -0.9(5) . . . . ?
C53 C52 C57 C58 179.9(4) . . . . ?
C51 C52 C57 C58 -1.3(6) . . . . ?
C53 C52 C57 C56 0.1(6) . . . . ?
C51 C52 C57 C56 178.9(4) . . . . ?
C55 C56 C57 C52 0.4(5) . . . . ?
C39 C56 C57 C52 -179.5(3) . . . . ?
C55 C56 C57 C58 -179.4(3) . . . . ?
C39 C56 C57 C58 0.7(5) . . . . ?
C48 C49 C58 C57 179.2(3) . . . . ?
C50 C49 C58 C57 1.1(6) . . . . ?
C48 C49 C58 C59 -0.2(5) . . . . ?
C50 C49 C58 C59 -178.3(3) . . . . ?
C52 C57 C58 C49 0.1(5) . . . . ?
C56 C57 C58 C49 179.9(3) . . . . ?
C52 C57 C58 C59 179.5(3) . . . . ?
C56 C57 C58 C59 -0.7(5) . . . . ?
C47 C46 C59 C60 180.0(3) . . . . ?
C45 C46 C59 C60 -0.6(6) . . . . ?
C47 C46 C59 C58 0.9(6) . . . . ?
C45 C46 C59 C58 -179.7(3) . . . . ?
C49 C58 C59 C46 -0.7(5) . . . . ?
C57 C58 C59 C46 179.9(3) . . . . ?
C49 C58 C59 C60 -179.8(3) . . . . ?
C57 C58 C59 C60 0.8(5) . . . . ?
C46 C59 C60 C43 0.2(5) . . . . ?
C58 C59 C60 C43 179.3(3) . . . . ?
C46 C59 C60 C39 179.9(3) . . . . ?
C58 C59 C60 C39 -1.1(5) . . . . ?
C44 C43 C60 C59 -0.7(6) . . . . ?
C42 C43 C60 C59 179.7(3) . . . . ?
C44 C43 C60 C39 179.6(4) . . . . ?
C42 C43 C60 C39 0.0(6) . . . . ?
C40 C39 C60 C59 179.9(3) . . . . ?
C56 C39 C60 C59 1.1(5) . . . . ?
C40 C39 C60 C43 -0.4(6) . . . . ?
C56 C39 C60 C43 -179.3(3) . . . . ?
